data_4350012
loop_
_publ_author_name
'Su, Qian-Qian'
'Fan, Kun'
'Jin, Xin-Xin'
'Huang, Xin-Da'
'Cheng, Shun-Cheung'
'Luo, Li-Juan'
'Li, Yao-Jie'
'Xiang, Jing'
'Ko, Chi-Chiu'
'Zheng, Li-Min'
'Lau, Tai-Chu'

_publ_section_title
;
 Syntheses, crystal structures and magnetic properties of a series of
 luminescent lanthanide complexes containing neutral tetradentate
 phenanthroline-amide ligands
;
_journal_issue 6
_journal_name_full 'Inorganic Chemistry Frontiers'
_journal_page_first 1442
_journal_paper_doi 10.1039/C9QI00238C
_journal_volume 6
_journal_year 2019
_chemical_formula_sum 'C44 H54 Cl2 Dy N9 O16'
_chemical_formula_weight 1198.36
_space_group_crystal_system triclinic
_space_group_IT_number 2
_space_group_name_Hall '-P 1'
_space_group_name_H-M_alt 'P -1'
_atom_sites_solution_hydrogens mixed
_audit_creation_method SHELXL-2014/7
_audit_update_record
;
2019-02-20 deposited with the CCDC.	2019-04-12 downloaded from the CCDC.
;
_cell_angle_alpha 73.240(2)
_cell_angle_beta 82.841(2)
_cell_angle_gamma 72.131(3)
_cell_formula_units_Z 2
_cell_length_a 10.7892(3)
_cell_length_b 13.9796(4)
_cell_length_c 17.7479(3)
_cell_measurement_reflns_used 12836
_cell_measurement_temperature 100.00(10)
_cell_measurement_theta_max 28.9320
_cell_measurement_theta_min 3.5690
_cell_volume 2437.62(12)
_computing_structure_refinement 'SHELXL-2014/7 (Sheldrick, 2014)'
_diffrn_ambient_temperature 100.00(10)
_diffrn_detector_area_resol_mean 5.2684
_diffrn_measured_fraction_theta_full 0.998
_diffrn_measured_fraction_theta_max 0.837
_diffrn_measurement_device_type 'SuperNova, Dual, Cu at zero, AtlasS2'
_diffrn_radiation_type MoK\a
_diffrn_radiation_wavelength 0.71073
_diffrn_reflns_av_R_equivalents 0.0797
_diffrn_reflns_av_unetI/netI 0.0968
_diffrn_reflns_Laue_measured_fraction_full 0.998
_diffrn_reflns_Laue_measured_fraction_max 0.837
_diffrn_reflns_limit_h_max 13
_diffrn_reflns_limit_h_min -14
_diffrn_reflns_limit_k_max 19
_diffrn_reflns_limit_k_min -19
_diffrn_reflns_limit_l_max 24
_diffrn_reflns_limit_l_min -23
_diffrn_reflns_number 27593
_diffrn_reflns_point_group_measured_fraction_full 0.998
_diffrn_reflns_point_group_measured_fraction_max 0.837
_diffrn_reflns_theta_full 25.242
_diffrn_reflns_theta_max 29.686
_diffrn_reflns_theta_min 3.209
_diffrn_source 'micro-focus sealed X-ray tube'
_exptl_absorpt_coefficient_mu 1.722
_exptl_absorpt_correction_T_max 1.00000
_exptl_absorpt_correction_T_min 0.46903
_exptl_absorpt_correction_type multi-scan
_exptl_absorpt_process_details SADABS
_exptl_crystal_colour WHITE
_exptl_crystal_density_diffrn 1.633
_exptl_crystal_description BLOCK
_exptl_crystal_F_000 1218
_exptl_crystal_size_max 0.080
_exptl_crystal_size_mid 0.080
_exptl_crystal_size_min 0.070
_refine_diff_density_max 2.915
_refine_diff_density_min -2.835
_refine_diff_density_rms 0.197
_refine_ls_extinction_method none
_refine_ls_goodness_of_fit_ref 1.065
_refine_ls_hydrogen_treatment constr
_refine_ls_matrix_type full
_refine_ls_number_parameters 653
_refine_ls_number_reflns 11556
_refine_ls_number_restraints 2124
_refine_ls_restrained_S_all 1.000
_refine_ls_R_factor_all 0.0783
_refine_ls_R_factor_gt 0.0659
_refine_ls_shift/su_max 0.012
_refine_ls_shift/su_mean 0.000
_refine_ls_structure_factor_coef Fsqd
_refine_ls_weighting_details 'w=1/[\s^2^(Fo^2^)+(0.0772P)^2^+12.9049P] where P=(Fo^2^+2Fc^2^)/3'
_refine_ls_weighting_scheme calc
_refine_ls_wR_factor_gt 0.1655
_refine_ls_wR_factor_ref 0.1775
_reflns_Friedel_coverage 0.000
_reflns_number_gt 9866
_reflns_number_total 11556
_reflns_threshold_expression 'I > 2\s(I)'
_cod_data_source_file c9qi00238c2.cif
_cod_data_source_block exp_536
_cod_original_cell_volume 2437.60(12)
_cod_database_code 4350012
_shelx_shelxl_version_number 2014/7
_shelx_space_group_comment
;
The symmetry employed for this shelxl refinement is uniquely defined
by the following loop, which should always be used as a source of
symmetry information in preference to the above space-group names.
They are only intended as comments.
;
_shelx_estimated_absorpt_t_min 0.875
_shelx_estimated_absorpt_t_max 0.889

loop_
_space_group_symop_operation_xyz
'x, y, z'
'-x, -y, -z'

loop_
_atom_site_label
_atom_site_type_symbol
_atom_site_fract_x
_atom_site_fract_y
_atom_site_fract_z
_atom_site_U_iso_or_equiv
_atom_site_adp_type
_atom_site_occupancy
_atom_site_site_symmetry_order
_atom_site_calc_flag
_atom_site_refinement_flags_posn
_atom_site_refinement_flags_adp
Dy1 Dy 0.30162(3) 0.43667(2) 0.78026(2) 0.01645(10) Uani 1 1 d . U
N1 N 0.2276(7) 0.7599(4) 0.6120(3) 0.0349(13) Uani 1 1 d . U
H1 H 0.2347 0.7822 0.5616 0.042 Uiso 1 1 calc R U
N2 N 0.2935(5) 0.4921(4) 0.6289(3) 0.0201(10) Uani 1 1 d . U
N3 N 0.3036(5) 0.3009(4) 0.7124(3) 0.0200(10) Uani 1 1 d . U
N4 N 0.2237(5) 0.1218(4) 0.8837(3) 0.0211(10) Uani 1 1 d . U
H4K H 0.2458 0.0676 0.8659 0.025 Uiso 1 1 calc R U
N5 N -0.0932(6) 0.6463(4) 0.7263(3) 0.0283(12) Uani 1 1 d . U
H5 H -0.1349 0.6996 0.7433 0.034 Uiso 1 1 calc R U
N6 N 0.1434(5) 0.5293(3) 0.8709(3) 0.0171(9) Uani 1 1 d . U
N7 N 0.3680(5) 0.3985(3) 0.9232(3) 0.0156(9) Uani 1 1 d . U
N8 N 0.6759(6) 0.2232(4) 0.8949(3) 0.0278(12) Uani 1 1 d . U
H8H H 0.7078 0.2102 0.9400 0.033 Uiso 1 1 calc R U
N9 N 0.5409(5) 0.5089(4) 0.7441(3) 0.0212(10) Uani 1 1 d . U
O1 O 0.2470(5) 0.6202(3) 0.7157(2) 0.0231(9) Uani 1 1 d . U
O2 O 0.2248(4) 0.2898(3) 0.8585(2) 0.0198(8) Uani 1 1 d . U
O3 O 0.0741(5) 0.4972(3) 0.7474(2) 0.0211(9) Uani 1 1 d . U
O4 O 0.4949(4) 0.2952(3) 0.8234(2) 0.0216(9) Uani 1 1 d . U
O5 O 0.5037(5) 0.4682(4) 0.6989(2) 0.0244(9) Uani 1 1 d . U
O6 O 0.4714(5) 0.5171(3) 0.8061(2) 0.0221(9) Uani 1 1 d . U
O7 O 0.6388(5) 0.5384(4) 0.7286(3) 0.0341(12) Uani 1 1 d . U
O8 O 0.0295(9) 0.9427(10) 0.8712(6) 0.161(6) Uani 1 1 d . U
O9 O 0.2504(7) 0.9158(5) 0.8617(4) 0.0554(17) Uani 1 1 d . U
O10 O 0.1467(6) 0.8359(5) 0.9746(3) 0.0506(16) Uani 1 1 d . U
O11 O 0.1759(9) 0.7808(6) 0.8637(5) 0.082(2) Uani 1 1 d . U
O12 O 0.2858(9) 0.8841(6) 0.4618(4) 0.079(2) Uani 1 1 d . U
O13 O 0.1410(10) 0.9570(8) 0.3567(6) 0.105(3) Uani 1 1 d . U
O14 O 0.3426(8) 0.9837(5) 0.3417(5) 0.082(2) Uani 1 1 d . U
O15 O 0.3306(9) 0.8172(6) 0.3537(5) 0.081(2) Uani 1 1 d . U
Cl1 Cl 0.14581(19) 0.87081(14) 0.89093(10) 0.0353(4) Uani 1 1 d . U
Cl2 Cl 0.2759(3) 0.91164(19) 0.37973(15) 0.0639(7) Uani 1 1 d . U
C1 C 0.4424(8) 0.0675(6) 1.0983(4) 0.0401(18) Uani 1 1 d . U
H1A H 0.3910 0.0602 1.1467 0.060 Uiso 1 1 calc R U
H1B H 0.4999 0.1079 1.0986 0.060 Uiso 1 1 calc R U
H1C H 0.4928 -0.0002 1.0931 0.060 Uiso 1 1 calc R U
C2 C 0.3537(7) 0.1219(5) 1.0300(4) 0.0306(14) Uani 1 1 d . U
H2G H 0.4060 0.1293 0.9812 0.037 Uiso 1 1 calc R U
H2H H 0.3053 0.1912 1.0345 0.037 Uiso 1 1 calc R U
C3 C 0.2589(8) 0.0624(5) 1.0273(4) 0.0311(15) Uani 1 1 d . U
H3M H 0.2107 0.0524 1.0774 0.037 Uiso 1 1 calc R U
H3N H 0.3088 -0.0060 1.0216 0.037 Uiso 1 1 calc R U
C4 C 0.1614(7) 0.1126(5) 0.9620(4) 0.0255(13) Uani 1 1 d . U
H4B H 0.1013 0.0713 0.9687 0.031 Uiso 1 1 calc R U
H4C H 0.1114 0.1815 0.9668 0.031 Uiso 1 1 calc R U
C5 C 0.2487(6) 0.2070(4) 0.8381(4) 0.0198(11) Uani 1 1 d . U
C6 C 0.2976(6) 0.2074(5) 0.7551(4) 0.0204(11) Uani 1 1 d . U
C7 C 0.3292(7) 0.1208(5) 0.7238(4) 0.0260(13) Uani 1 1 d . U
H7A H 0.3263 0.0556 0.7555 0.031 Uiso 1 1 calc R U
C8 C 0.3642(7) 0.1347(5) 0.6454(4) 0.0281(13) Uani 1 1 d . U
H8U H 0.3874 0.0782 0.6238 0.034 Uiso 1 1 calc R U
C9 C 0.3653(7) 0.2328(5) 0.5978(4) 0.0252(13) Uani 1 1 d . U
C10 C 0.3334(6) 0.3140(5) 0.6348(3) 0.0205(11) Uani 1 1 d . U
C11 C 0.3248(6) 0.4186(5) 0.5895(3) 0.0193(11) Uani 1 1 d . U
C12 C 0.3493(6) 0.4411(5) 0.5072(3) 0.0218(12) Uani 1 1 d . U
C13 C 0.3860(7) 0.3559(5) 0.4710(4) 0.0256(13) Uani 1 1 d . U
H13D H 0.4041 0.3690 0.4170 0.031 Uiso 1 1 calc R U
C14 C 0.3944(7) 0.2586(5) 0.5137(4) 0.0282(13) Uani 1 1 d . U
H14O H 0.4199 0.2053 0.4885 0.034 Uiso 1 1 calc R U
C15 C 0.3356(7) 0.5458(5) 0.4670(4) 0.0255(13) Uani 1 1 d . U
H15 H 0.3484 0.5647 0.4125 0.031 Uiso 1 1 calc R U
C16 C 0.3038(7) 0.6197(5) 0.5073(3) 0.0237(12) Uani 1 1 d . U
H16 H 0.2946 0.6893 0.4807 0.028 Uiso 1 1 calc R U
C17 C 0.2846(7) 0.5895(5) 0.5906(3) 0.0224(12) Uani 1 1 d . U
C18 C 0.2508(7) 0.6602(5) 0.6431(4) 0.0227(12) Uani 1 1 d . U
C19 C 0.1897(9) 0.8371(5) 0.6589(4) 0.0383(17) Uani 1 1 d . U
H19E H 0.1205 0.8966 0.6334 0.046 Uiso 1 1 calc R U
H19F H 0.1570 0.8062 0.7108 0.046 Uiso 1 1 calc R U
C20 C 0.3023(9) 0.8716(6) 0.6666(4) 0.0401(17) Uani 1 1 d . U
H20K H 0.2743 0.9242 0.6957 0.048 Uiso 1 1 calc R U
H20L H 0.3328 0.9038 0.6145 0.048 Uiso 1 1 calc R U
C21 C 0.4167(9) 0.7828(6) 0.7087(5) 0.0421(17) Uani 1 1 d . U
H21S H 0.4482 0.7329 0.6774 0.050 Uiso 1 1 calc R U
H21T H 0.3838 0.7471 0.7589 0.050 Uiso 1 1 calc R U
C22 C 0.5367(11) 0.8171(7) 0.7243(6) 0.054(2) Uani 1 1 d . U
H22P H 0.5761 0.8461 0.6749 0.081 Uiso 1 1 calc R U
H22Q H 0.5997 0.7575 0.7539 0.081 Uiso 1 1 calc R U
H22R H 0.5066 0.8685 0.7536 0.081 Uiso 1 1 calc R U
C23 C 0.9776(11) 0.3114(8) 0.6735(7) 0.067(3) Uani 1 1 d . U
H23A H 0.9157 0.3513 0.6335 0.100 Uiso 1 1 calc R U
H23B H 1.0606 0.2843 0.6492 0.100 Uiso 1 1 calc R U
H23C H 0.9861 0.3552 0.7043 0.100 Uiso 1 1 calc R U
C24 C 0.9318(10) 0.2241(7) 0.7252(6) 0.054(2) Uani 1 1 d . U
H24A H 0.8986 0.1916 0.6938 0.065 Uiso 1 1 calc R U
H24B H 1.0033 0.1720 0.7550 0.065 Uiso 1 1 calc R U
C25 C 0.8282(10) 0.2658(6) 0.7790(5) 0.049(2) Uani 1 1 d . U
H25A H 0.7624 0.3234 0.7483 0.059 Uiso 1 1 calc R U
H25B H 0.8648 0.2929 0.8128 0.059 Uiso 1 1 calc R U
C26 C 0.7596(9) 0.1809(6) 0.8331(5) 0.044(2) Uani 1 1 d . U
H26I H 0.7076 0.1636 0.8010 0.053 Uiso 1 1 calc R U
H26J H 0.8256 0.1177 0.8571 0.053 Uiso 1 1 calc R U
C27 C 0.5540(6) 0.2803(4) 0.8837(3) 0.0196(11) Uani 1 1 d . U
C28 C 0.4837(6) 0.3332(4) 0.9456(3) 0.0183(11) Uani 1 1 d . U
C29 C 0.5334(7) 0.3213(5) 1.0184(4) 0.0239(12) Uani 1 1 d . U
H29R H 0.6146 0.2751 1.0330 0.029 Uiso 1 1 calc R U
C30 C 0.4587(7) 0.3797(5) 1.0677(3) 0.0229(12) Uani 1 1 d . U
H30 H 0.4893 0.3723 1.1164 0.027 Uiso 1 1 calc R U
C31 C 0.3387(6) 0.4492(4) 1.0449(3) 0.0187(11) Uani 1 1 d . U
C32 C 0.2537(7) 0.5138(5) 1.0913(4) 0.0216(12) Uani 1 1 d . U
H32 H 0.2797 0.5111 1.1401 0.026 Uiso 1 1 calc R U
C33 C 0.1362(7) 0.5786(5) 1.0652(4) 0.0225(12) Uani 1 1 d . U
H33 H 0.0827 0.6187 1.0969 0.027 Uiso 1 1 calc R U
C34 C 0.0928(6) 0.5865(4) 0.9901(3) 0.0189(11) Uani 1 1 d . U
C35 C 0.1758(6) 0.5266(4) 0.9427(3) 0.0183(11) Uani 1 1 d . U
C36 C 0.2970(6) 0.4560(4) 0.9709(3) 0.0169(10) Uani 1 1 d . U
C37 C -0.0283(7) 0.6480(4) 0.9616(4) 0.0227(12) Uani 1 1 d . U
H37 H -0.0866 0.6880 0.9916 0.027 Uiso 1 1 calc R U
C38 C -0.0615(7) 0.6495(5) 0.8894(4) 0.0226(12) Uani 1 1 d . U
H38 H -0.1424 0.6907 0.8700 0.027 Uiso 1 1 calc R U
C39 C 0.0274(6) 0.5885(4) 0.8445(3) 0.0203(11) Uani 1 1 d . U
C40 C 0.0040(7) 0.5748(5) 0.7675(3) 0.0214(12) Uani 1 1 d . U
C41 C -0.1320(9) 0.6377(7) 0.6528(4) 0.0419(18) Uani 1 1 d . U
H41V H -0.1068 0.5645 0.6538 0.050 Uiso 1 1 calc R U
H41W H -0.2262 0.6629 0.6512 0.050 Uiso 1 1 calc R U
C42 C -0.0771(9) 0.6940(7) 0.5806(5) 0.0449(18) Uani 1 1 d . U
H42X H -0.1039 0.6796 0.5359 0.054 Uiso 1 1 calc R U
H42Y H 0.0172 0.6691 0.5814 0.054 Uiso 1 1 calc R U
C43 C -0.1192(11) 0.8084(8) 0.5710(6) 0.060(2) Uani 1 1 d . U
H43A H -0.0817 0.8234 0.6116 0.072 Uiso 1 1 calc R U
H43B H -0.2133 0.8315 0.5781 0.072 Uiso 1 1 calc R U
C44 C -0.0775(13) 0.8720(9) 0.4875(7) 0.077(3) Uani 1 1 d . U
H44A H -0.1187 0.8609 0.4470 0.116 Uiso 1 1 calc R U
H44B H 0.0154 0.8487 0.4796 0.116 Uiso 1 1 calc R U
H44C H -0.1040 0.9449 0.4851 0.116 Uiso 1 1 calc R U
O16 O 0.8332(9) 0.8478(5) 0.7678(4) 0.083(3) Uani 1 1 d . U
H16C H 0.8805 0.8867 0.7434 0.099 Uiso 1 1 d R U
H16D H 0.7577 0.8756 0.7493 0.099 Uiso 1 1 d R U

loop_
_atom_site_aniso_label
_atom_site_aniso_U_11
_atom_site_aniso_U_22
_atom_site_aniso_U_33
_atom_site_aniso_U_23
_atom_site_aniso_U_13
_atom_site_aniso_U_12
Dy1 0.02078(18) 0.01601(14) 0.01319(14) -0.00598(10) 0.00102(10) -0.00483(12)
N1 0.048(4) 0.025(3) 0.027(3) -0.005(2) 0.000(2) -0.006(3)
N2 0.021(3) 0.023(2) 0.016(2) -0.0076(17) -0.0009(18) -0.0050(19)
N3 0.022(3) 0.022(2) 0.019(2) -0.0080(17) -0.0013(18) -0.0069(19)
N4 0.023(3) 0.019(2) 0.022(2) -0.0110(18) 0.005(2) -0.005(2)
N5 0.026(3) 0.029(3) 0.023(2) 0.000(2) -0.006(2) -0.002(2)
N6 0.022(2) 0.0140(19) 0.017(2) -0.0048(16) 0.0016(18) -0.0076(18)
N7 0.017(2) 0.0121(18) 0.016(2) -0.0034(15) 0.0015(17) -0.0035(17)
N8 0.023(3) 0.029(3) 0.022(2) -0.006(2) 0.004(2) 0.004(2)
N9 0.020(3) 0.026(2) 0.019(2) -0.0023(18) -0.0013(19) -0.011(2)
O1 0.031(2) 0.0224(18) 0.0145(18) -0.0033(15) -0.0015(16) -0.0075(17)
O2 0.023(2) 0.0171(17) 0.0189(18) -0.0073(14) 0.0022(16) -0.0042(16)
O3 0.027(2) 0.0197(18) 0.0195(18) -0.0084(15) -0.0016(16) -0.0070(17)
O4 0.022(2) 0.0188(18) 0.0215(19) -0.0077(15) 0.0040(16) -0.0019(16)
O5 0.025(2) 0.036(2) 0.0153(18) -0.0109(16) 0.0010(16) -0.0093(19)
O6 0.031(2) 0.0239(19) 0.0150(18) -0.0068(15) 0.0010(16) -0.0117(18)
O7 0.029(3) 0.050(3) 0.025(2) 0.000(2) -0.004(2) -0.022(2)
O8 0.040(5) 0.197(10) 0.109(7) 0.076(7) 0.009(5) 0.045(6)
O9 0.062(4) 0.045(3) 0.069(4) -0.029(3) 0.037(3) -0.031(3)
O10 0.031(3) 0.071(4) 0.034(3) -0.007(3) 0.003(2) 0.001(3)
O11 0.122(6) 0.089(5) 0.070(4) -0.040(4) 0.038(4) -0.078(4)
O12 0.118(7) 0.061(4) 0.044(4) 0.005(3) -0.003(4) -0.026(4)
O13 0.073(6) 0.093(6) 0.124(7) -0.002(5) -0.028(6) -0.004(5)
O14 0.078(6) 0.042(4) 0.095(5) 0.013(3) 0.019(4) -0.011(4)
O15 0.101(7) 0.050(4) 0.080(5) -0.015(4) 0.004(5) -0.009(4)
Cl1 0.0290(10) 0.0385(9) 0.0325(8) -0.0005(7) 0.0026(7) -0.0110(8)
Cl2 0.0643(18) 0.0498(13) 0.0600(14) 0.0069(10) 0.0024(12) -0.0130(12)
C1 0.032(5) 0.049(4) 0.035(4) -0.017(3) 0.007(3) -0.002(4)
C2 0.031(4) 0.027(3) 0.033(3) -0.011(2) 0.005(3) -0.008(3)
C3 0.036(4) 0.028(3) 0.026(3) -0.009(2) 0.012(3) -0.008(3)
C4 0.025(3) 0.025(3) 0.030(3) -0.015(2) 0.014(3) -0.009(3)
C5 0.019(3) 0.022(2) 0.023(3) -0.011(2) 0.001(2) -0.006(2)
C6 0.017(3) 0.023(2) 0.026(3) -0.011(2) 0.002(2) -0.009(2)
C7 0.032(3) 0.022(3) 0.028(3) -0.015(2) 0.004(3) -0.008(2)
C8 0.037(4) 0.028(3) 0.028(3) -0.019(2) 0.003(3) -0.013(3)
C9 0.025(3) 0.030(3) 0.026(3) -0.017(2) 0.002(2) -0.006(2)
C10 0.023(3) 0.026(2) 0.018(2) -0.013(2) -0.001(2) -0.007(2)
C11 0.018(3) 0.028(3) 0.014(2) -0.010(2) -0.001(2) -0.005(2)
C12 0.017(3) 0.033(3) 0.018(2) -0.011(2) 0.000(2) -0.007(2)
C13 0.022(3) 0.040(3) 0.020(3) -0.014(2) 0.003(2) -0.011(3)
C14 0.032(3) 0.040(3) 0.022(3) -0.023(2) 0.004(2) -0.014(3)
C15 0.020(3) 0.040(3) 0.017(3) -0.008(2) 0.000(2) -0.010(3)
C16 0.023(3) 0.030(3) 0.016(2) 0.000(2) -0.004(2) -0.008(2)
C17 0.027(3) 0.024(2) 0.017(2) -0.008(2) 0.001(2) -0.007(2)
C18 0.027(3) 0.022(2) 0.019(2) -0.005(2) -0.002(2) -0.007(2)
C19 0.054(5) 0.025(3) 0.032(3) -0.004(3) 0.001(3) -0.010(3)
C20 0.059(5) 0.032(3) 0.032(3) -0.011(3) 0.002(3) -0.015(3)
C21 0.050(4) 0.037(3) 0.043(4) -0.014(3) 0.006(3) -0.017(3)
C22 0.075(7) 0.043(4) 0.053(5) -0.024(4) 0.007(5) -0.022(5)
C23 0.051(6) 0.067(6) 0.084(7) -0.001(5) -0.016(5) -0.031(5)
C24 0.049(6) 0.054(5) 0.061(5) -0.023(4) 0.010(4) -0.013(4)
C25 0.062(5) 0.037(4) 0.043(4) -0.017(3) 0.007(4) -0.004(4)
C26 0.034(4) 0.037(4) 0.037(4) -0.007(3) 0.007(3) 0.017(3)
C27 0.020(3) 0.018(2) 0.019(2) -0.0060(19) 0.004(2) -0.003(2)
C28 0.020(3) 0.016(2) 0.019(2) -0.0046(19) 0.002(2) -0.006(2)
C29 0.020(3) 0.024(3) 0.026(3) -0.003(2) -0.005(2) -0.006(2)
C30 0.029(3) 0.023(3) 0.016(2) -0.003(2) -0.005(2) -0.007(2)
C31 0.024(3) 0.021(2) 0.015(2) -0.0072(19) 0.001(2) -0.011(2)
C32 0.029(3) 0.022(2) 0.019(3) -0.009(2) 0.002(2) -0.012(2)
C33 0.026(3) 0.021(2) 0.024(3) -0.014(2) 0.010(2) -0.008(2)
C34 0.024(3) 0.016(2) 0.021(2) -0.0075(19) 0.004(2) -0.011(2)
C35 0.022(3) 0.017(2) 0.017(2) -0.0029(18) 0.002(2) -0.009(2)
C36 0.022(3) 0.016(2) 0.014(2) -0.0048(18) 0.002(2) -0.008(2)
C37 0.025(3) 0.017(2) 0.026(3) -0.010(2) 0.008(2) -0.005(2)
C38 0.018(3) 0.018(2) 0.030(3) -0.004(2) 0.002(2) -0.005(2)
C39 0.021(3) 0.019(2) 0.020(2) 0.0004(19) 0.000(2) -0.009(2)
C40 0.025(3) 0.024(3) 0.018(2) -0.001(2) 0.000(2) -0.015(2)
C41 0.042(4) 0.046(4) 0.031(3) -0.001(3) -0.014(3) -0.005(3)
C42 0.044(4) 0.054(4) 0.035(4) -0.005(3) -0.003(3) -0.017(4)
C43 0.053(5) 0.075(5) 0.050(5) -0.015(4) -0.001(4) -0.019(5)
C44 0.085(9) 0.071(7) 0.068(7) 0.001(5) 0.006(6) -0.034(6)
O16 0.117(7) 0.041(4) 0.053(4) -0.001(3) 0.017(4) 0.011(4)

loop_
_atom_type_symbol
_atom_type_description
_atom_type_scat_dispersion_real
_atom_type_scat_dispersion_imag
_atom_type_scat_source
C C 0.0033 0.0016 'International Tables Vol C Tables 4.2.6.8 and 6.1.1.4'
H H 0.0000 0.0000 'International Tables Vol C Tables 4.2.6.8 and 6.1.1.4'
N N 0.0061 0.0033 'International Tables Vol C Tables 4.2.6.8 and 6.1.1.4'
O O 0.0106 0.0060 'International Tables Vol C Tables 4.2.6.8 and 6.1.1.4'
Dy Dy -0.1892 4.4098 'International Tables Vol C Tables 4.2.6.8 and 6.1.1.4'
Cl Cl 0.1484 0.1585 'International Tables Vol C Tables 4.2.6.8 and 6.1.1.4'

loop_
_geom_angle_atom_site_label_1
_geom_angle_atom_site_label_2
_geom_angle_atom_site_label_3
_geom_angle
O1 Dy1 O4 137.93(15)
O1 Dy1 O3 71.16(14)
O4 Dy1 O3 150.01(14)
O1 Dy1 O2 147.18(16)
O4 Dy1 O2 74.03(15)
O3 Dy1 O2 78.89(14)
O1 Dy1 N6 72.75(15)
O4 Dy1 N6 123.98(15)
O3 Dy1 N6 63.33(15)
O2 Dy1 N6 82.13(14)
O1 Dy1 N3 123.26(15)
O4 Dy1 N3 74.71(16)
O3 Dy1 N3 81.83(16)
O2 Dy1 N3 63.29(15)
N6 Dy1 N3 135.19(17)
O1 Dy1 O5 73.70(15)
O4 Dy1 O5 68.23(14)
O3 Dy1 O5 130.99(14)
O2 Dy1 O5 138.50(15)
N6 Dy1 O5 133.76(15)
N3 Dy1 O5 90.10(16)
O1 Dy1 O6 69.23(14)
O4 Dy1 O6 72.80(14)
O3 Dy1 O6 136.68(14)
O2 Dy1 O6 131.90(13)
N6 Dy1 O6 88.51(15)
N3 Dy1 O6 135.61(16)
O5 Dy1 O6 49.89(14)
O1 Dy1 N2 62.39(15)
O4 Dy1 N2 110.97(16)
O3 Dy1 N2 72.56(16)
O2 Dy1 N2 120.88(15)
N6 Dy1 N2 124.74(16)
N3 Dy1 N2 62.20(15)
O5 Dy1 N2 61.21(15)
O6 Dy1 N2 103.14(15)
O1 Dy1 N7 111.44(14)
O4 Dy1 N7 62.54(15)
O3 Dy1 N7 120.91(15)
O2 Dy1 N7 72.88(14)
N6 Dy1 N7 62.18(16)
N3 Dy1 N7 125.23(15)
O5 Dy1 N7 103.14(15)
O6 Dy1 N7 61.22(14)
N2 Dy1 N7 163.88(16)
C18 N1 C19 123.4(6)
C18 N1 H1 118.3
C19 N1 H1 118.3
C17 N2 C11 119.9(5)
C17 N2 Dy1 119.4(4)
C11 N2 Dy1 119.4(4)
C6 N3 C10 117.9(5)
C6 N3 Dy1 119.6(4)
C10 N3 Dy1 121.5(4)
C5 N4 C4 124.8(5)
C5 N4 H4K 117.6
C4 N4 H4K 117.6
C40 N5 C41 122.4(6)
C40 N5 H5 118.8
C41 N5 H5 118.8
C39 N6 C35 119.2(5)
C39 N6 Dy1 118.3(4)
C35 N6 Dy1 122.3(4)
C28 N7 C36 119.2(5)
C28 N7 Dy1 119.4(4)
C36 N7 Dy1 120.6(4)
C27 N8 C26 122.6(6)
C27 N8 H8H 118.7
C26 N8 H8H 118.7
O7 N9 O6 121.6(5)
O7 N9 O5 121.8(5)
O6 N9 O5 116.6(5)
C18 O1 Dy1 126.1(4)
C5 O2 Dy1 122.1(4)
C40 O3 Dy1 118.0(4)
C27 O4 Dy1 124.9(4)
N9 O5 Dy1 97.3(3)
N9 O6 Dy1 96.2(3)
O8 Cl1 O11 117.1(8)
O8 Cl1 O10 107.6(5)
O11 Cl1 O10 106.4(4)
O8 Cl1 O9 110.5(6)
O11 Cl1 O9 105.4(4)
O10 Cl1 O9 109.6(4)
O14 Cl2 O12 111.9(6)
O14 Cl2 O15 109.5(5)
O12 Cl2 O15 107.6(5)
O14 Cl2 O13 107.3(5)
O12 Cl2 O13 111.9(6)
O15 Cl2 O13 108.7(6)
C2 C1 H1A 109.5
C2 C1 H1B 109.5
H1A C1 H1B 109.5
C2 C1 H1C 109.5
H1A C1 H1C 109.5
H1B C1 H1C 109.5
C1 C2 C3 111.9(6)
C1 C2 H2G 109.2
C3 C2 H2G 109.2
C1 C2 H2H 109.2
C3 C2 H2H 109.2
H2G C2 H2H 107.9
C2 C3 C4 116.2(5)
C2 C3 H3M 108.2
C4 C3 H3M 108.2
C2 C3 H3N 108.2
C4 C3 H3N 108.2
H3M C3 H3N 107.4
N4 C4 C3 112.7(6)
N4 C4 H4B 109.0
C3 C4 H4B 109.0
N4 C4 H4C 109.0
C3 C4 H4C 109.0
H4B C4 H4C 107.8
O2 C5 N4 123.4(6)
O2 C5 C6 118.4(5)
N4 C5 C6 118.0(5)
N3 C6 C7 122.7(6)
N3 C6 C5 112.2(5)
C7 C6 C5 125.0(5)
C8 C7 C6 118.4(6)
C8 C7 H7A 120.8
C6 C7 H7A 120.8
C7 C8 C9 120.6(6)
C7 C8 H8U 119.7
C9 C8 H8U 119.7
C8 C9 C10 116.7(6)
C8 C9 C14 125.8(6)
C10 C9 C14 117.5(6)
N3 C10 C9 123.6(6)
N3 C10 C11 115.9(5)
C9 C10 C11 120.4(5)
N2 C11 C12 122.7(5)
N2 C11 C10 117.0(5)
C12 C11 C10 120.3(5)
C15 C12 C11 116.7(6)
C15 C12 C13 125.2(6)
C11 C12 C13 118.2(6)
C14 C13 C12 121.2(6)
C14 C13 H13D 119.4
C12 C13 H13D 119.4
C13 C14 C9 122.4(6)
C13 C14 H14O 118.8
C9 C14 H14O 118.8
C16 C15 C12 120.3(6)
C16 C15 H15 119.8
C12 C15 H15 119.8
C15 C16 C17 119.2(6)
C15 C16 H16 120.4
C17 C16 H16 120.4
N2 C17 C16 121.3(6)
N2 C17 C18 112.9(5)
C16 C17 C18 125.8(5)
O1 C18 N1 123.0(6)
O1 C18 C17 117.8(5)
N1 C18 C17 119.1(6)
C20 C19 N1 110.3(7)
C20 C19 H19E 109.6
N1 C19 H19E 109.6
C20 C19 H19F 109.6
N1 C19 H19F 109.6
H19E C19 H19F 108.1
C19 C20 C21 113.7(6)
C19 C20 H20K 108.8
C21 C20 H20K 108.8
C19 C20 H20L 108.8
C21 C20 H20L 108.8
H20K C20 H20L 107.7
C20 C21 C22 115.7(7)
C20 C21 H21S 108.4
C22 C21 H21S 108.4
C20 C21 H21T 108.4
C22 C21 H21T 108.4
H21S C21 H21T 107.4
C21 C22 H22P 109.5
C21 C22 H22Q 109.5
H22P C22 H22Q 109.5
C21 C22 H22R 109.5
H22P C22 H22R 109.5
H22Q C22 H22R 109.5
C24 C23 H23A 109.5
C24 C23 H23B 109.5
H23A C23 H23B 109.5
C24 C23 H23C 109.5
H23A C23 H23C 109.5
H23B C23 H23C 109.5
C25 C24 C23 108.2(9)
C25 C24 H24A 110.1
C23 C24 H24A 110.1
C25 C24 H24B 110.1
C23 C24 H24B 110.1
H24A C24 H24B 108.4
C24 C25 C26 113.4(7)
C24 C25 H25A 108.9
C26 C25 H25A 108.9
C24 C25 H25B 108.9
C26 C25 H25B 108.9
H25A C25 H25B 107.7
N8 C26 C25 109.5(6)
N8 C26 H26I 109.8
C25 C26 H26I 109.8
N8 C26 H26J 109.8
C25 C26 H26J 109.8
H26I C26 H26J 108.2
O4 C27 N8 123.6(6)
O4 C27 C28 118.0(5)
N8 C27 C28 118.3(5)
N7 C28 C29 121.9(6)
N7 C28 C27 112.5(5)
C29 C28 C27 125.5(6)
C30 C29 C28 118.5(6)
C30 C29 H29R 120.7
C28 C29 H29R 120.7
C31 C30 C29 120.3(6)
C31 C30 H30 119.9
C29 C30 H30 119.9
C30 C31 C36 117.2(6)
C30 C31 C32 124.9(6)
C36 C31 C32 117.9(6)
C33 C32 C31 121.3(6)
C33 C32 H32 119.4
C31 C32 H32 119.4
C32 C33 C34 121.4(6)
C32 C33 H33 119.3
C34 C33 H33 119.3
C37 C34 C35 117.5(5)
C37 C34 C33 124.1(6)
C35 C34 C33 118.4(6)
N6 C35 C34 122.6(6)
N6 C35 C36 117.1(5)
C34 C35 C36 120.3(5)
N7 C36 C31 122.9(6)
N7 C36 C35 116.5(5)
C31 C36 C35 120.6(5)
C38 C37 C34 119.8(6)
C38 C37 H37 120.1
C34 C37 H37 120.1
C37 C38 C39 119.7(6)
C37 C38 H38 120.1
C39 C38 H38 120.1
N6 C39 C38 121.2(6)
N6 C39 C40 111.7(6)
C38 C39 C40 126.9(6)
O3 C40 N5 124.7(6)
O3 C40 C39 118.2(6)
N5 C40 C39 117.1(6)
C42 C41 N5 115.6(7)
C42 C41 H41V 108.4
N5 C41 H41V 108.4
C42 C41 H41W 108.4
N5 C41 H41W 108.4
H41V C41 H41W 107.4
C41 C42 C43 112.2(8)
C41 C42 H42X 109.2
C43 C42 H42X 109.2
C41 C42 H42Y 109.2
C43 C42 H42Y 109.2
H42X C42 H42Y 107.9
C42 C43 C44 112.9(9)
C42 C43 H43A 109.0
C44 C43 H43A 109.0
C42 C43 H43B 109.0
C44 C43 H43B 109.0
H43A C43 H43B 107.8
C43 C44 H44A 109.5
C43 C44 H44B 109.5
H44A C44 H44B 109.5
C43 C44 H44C 109.5
H44A C44 H44C 109.5
H44B C44 H44C 109.5
H16C O16 H16D 107.3

loop_
_geom_bond_atom_site_label_1
_geom_bond_atom_site_label_2
_geom_bond_distance
Dy1 O1 2.406(4)
Dy1 O4 2.416(4)
Dy1 O3 2.424(5)
Dy1 O2 2.439(4)
Dy1 N6 2.517(5)
Dy1 N3 2.518(5)
Dy1 O5 2.544(5)
Dy1 O6 2.569(4)
Dy1 N2 2.576(5)
Dy1 N7 2.583(5)
N1 C18 1.298(8)
N1 C19 1.478(9)
N1 H1 0.8600
N2 C17 1.315(8)
N2 C11 1.342(8)
N3 C6 1.325(7)
N3 C10 1.347(7)
N4 C5 1.317(7)
N4 C4 1.455(8)
N4 H4K 0.8600
N5 C40 1.327(8)
N5 C41 1.464(10)
N5 H5 0.8600
N6 C39 1.326(8)
N6 C35 1.351(8)
N7 C28 1.329(8)
N7 C36 1.341(7)
N8 C27 1.317(9)
N8 C26 1.473(9)
N8 H8H 0.8600
N9 O7 1.221(7)
N9 O6 1.266(7)
N9 O5 1.269(7)
O1 C18 1.250(7)
O2 C5 1.254(7)
O3 C40 1.235(8)
O4 C27 1.248(7)
O8 Cl1 1.357(8)
O9 Cl1 1.428(6)
O10 Cl1 1.424(6)
O11 Cl1 1.408(8)
O12 Cl2 1.403(7)
O13 Cl2 1.456(10)
O14 Cl2 1.385(8)
O15 Cl2 1.452(8)
C1 C2 1.508(10)
C1 H1A 0.9600
C1 H1B 0.9600
C1 H1C 0.9600
C2 C3 1.516(10)
C2 H2G 0.9700
C2 H2H 0.9700
C3 C4 1.523(10)
C3 H3M 0.9700
C3 H3N 0.9700
C4 H4B 0.9700
C4 H4C 0.9700
C5 C6 1.499(8)
C6 C7 1.408(8)
C7 C8 1.368(9)
C7 H7A 0.9300
C8 C9 1.391(9)
C8 H8U 0.9300
C9 C10 1.403(8)
C9 C14 1.450(9)
C10 C11 1.432(8)
C11 C12 1.413(8)
C12 C15 1.402(9)
C12 C13 1.440(9)
C13 C14 1.334(9)
C13 H13D 0.9300
C14 H14O 0.9300
C15 C16 1.358(10)
C15 H15 0.9300
C16 C17 1.424(8)
C16 H16 0.9300
C17 C18 1.484(9)
C19 C20 1.472(12)
C19 H19E 0.9700
C19 H19F 0.9700
C20 C21 1.542(12)
C20 H20K 0.9700
C20 H20L 0.9700
C21 C22 1.591(13)
C21 H21S 0.9700
C21 H21T 0.9700
C22 H22P 0.9600
C22 H22Q 0.9600
C22 H22R 0.9600
C23 C24 1.478(13)
C23 H23A 0.9600
C23 H23B 0.9600
C23 H23C 0.9600
C24 C25 1.468(13)
C24 H24A 0.9700
C24 H24B 0.9700
C25 C26 1.607(12)
C25 H25A 0.9700
C25 H25B 0.9700
C26 H26I 0.9700
C26 H26J 0.9700
C27 C28 1.498(8)
C28 C29 1.406(9)
C29 C30 1.385(9)
C29 H29R 0.9300
C30 C31 1.384(9)
C30 H30 0.9300
C31 C36 1.410(8)
C31 C32 1.437(9)
C32 C33 1.357(10)
C32 H32 0.9300
C33 C34 1.431(9)
C33 H33 0.9300
C34 C37 1.388(9)
C34 C35 1.403(9)
C35 C36 1.421(9)
C37 C38 1.366(9)
C37 H37 0.9300
C38 C39 1.408(9)
C38 H38 0.9300
C39 C40 1.495(9)
C41 C42 1.458(11)
C41 H41V 0.9700
C41 H41W 0.9700
C42 C43 1.486(13)
C42 H42X 0.9700
C42 H42Y 0.9700
C43 C44 1.584(14)
C43 H43A 0.9700
C43 H43B 0.9700
C44 H44A 0.9600
C44 H44B 0.9600
C44 H44C 0.9600
O16 H16C 0.8501
O16 H16D 0.8499

loop_
_geom_torsion_atom_site_label_1
_geom_torsion_atom_site_label_2
_geom_torsion_atom_site_label_3
_geom_torsion_atom_site_label_4
_geom_torsion
O7 N9 O5 Dy1 -179.8(5)
O6 N9 O5 Dy1 0.3(5)
O7 N9 O6 Dy1 179.8(5)
O5 N9 O6 Dy1 -0.2(5)
C1 C2 C3 C4 177.9(6)
C5 N4 C4 C3 -98.6(7)
C2 C3 C4 N4 63.7(8)
Dy1 O2 C5 N4 170.7(5)
Dy1 O2 C5 C6 -14.7(7)
C4 N4 C5 O2 2.3(10)
C4 N4 C5 C6 -172.3(6)
C10 N3 C6 C7 4.3(9)
Dy1 N3 C6 C7 -164.4(5)
C10 N3 C6 C5 -173.4(5)
Dy1 N3 C6 C5 18.0(7)
O2 C5 C6 N3 -2.8(8)
N4 C5 C6 N3 172.1(6)
O2 C5 C6 C7 179.7(6)
N4 C5 C6 C7 -5.4(10)
N3 C6 C7 C8 -1.8(10)
C5 C6 C7 C8 175.6(6)
C6 C7 C8 C9 -1.5(11)
C7 C8 C9 C10 2.0(11)
C7 C8 C9 C14 -176.9(7)
C6 N3 C10 C9 -3.7(10)
Dy1 N3 C10 C9 164.7(5)
C6 N3 C10 C11 173.4(6)
Dy1 N3 C10 C11 -18.2(8)
C8 C9 C10 N3 0.6(10)
C14 C9 C10 N3 179.6(6)
C8 C9 C10 C11 -176.4(6)
C14 C9 C10 C11 2.6(10)
C17 N2 C11 C12 0.0(10)
Dy1 N2 C11 C12 -166.4(5)
C17 N2 C11 C10 179.8(6)
Dy1 N2 C11 C10 13.4(7)
N3 C10 C11 N2 2.6(9)
C9 C10 C11 N2 179.8(6)
N3 C10 C11 C12 -177.6(6)
C9 C10 C11 C12 -0.4(10)
N2 C11 C12 C15 -1.8(9)
C10 C11 C12 C15 178.4(6)
N2 C11 C12 C13 178.2(6)
C10 C11 C12 C13 -1.6(9)
C15 C12 C13 C14 -178.8(7)
C11 C12 C13 C14 1.2(10)
C12 C13 C14 C9 1.1(11)
C8 C9 C14 C13 175.9(7)
C10 C9 C14 C13 -3.1(11)
C11 C12 C15 C16 1.7(9)
C13 C12 C15 C16 -178.3(6)
C12 C15 C16 C17 0.1(10)
C11 N2 C17 C16 2.0(10)
Dy1 N2 C17 C16 168.3(5)
C11 N2 C17 C18 -179.2(6)
Dy1 N2 C17 C18 -12.9(8)
C15 C16 C17 N2 -2.0(10)
C15 C16 C17 C18 179.4(7)
Dy1 O1 C18 N1 -175.7(5)
Dy1 O1 C18 C17 3.8(9)
C19 N1 C18 O1 -2.2(12)
C19 N1 C18 C17 178.2(7)
N2 C17 C18 O1 6.5(9)
C16 C17 C18 O1 -174.7(6)
N2 C17 C18 N1 -173.9(6)
C16 C17 C18 N1 4.8(11)
C18 N1 C19 C20 101.6(8)
N1 C19 C20 C21 -60.9(8)
C19 C20 C21 C22 -175.6(7)
C23 C24 C25 C26 174.3(8)
C27 N8 C26 C25 86.6(9)
C24 C25 C26 N8 169.2(8)
Dy1 O4 C27 N8 -160.0(5)
Dy1 O4 C27 C28 17.9(7)
C26 N8 C27 O4 7.2(10)
C26 N8 C27 C28 -170.7(6)
C36 N7 C28 C29 0.9(8)
Dy1 N7 C28 C29 170.2(4)
C36 N7 C28 C27 -176.2(5)
Dy1 N7 C28 C27 -6.9(6)
O4 C27 C28 N7 -6.0(7)
N8 C27 C28 N7 172.0(5)
O4 C27 C28 C29 176.9(5)
N8 C27 C28 C29 -5.0(9)
N7 C28 C29 C30 0.0(9)
C27 C28 C29 C30 176.8(5)
C28 C29 C30 C31 -0.9(9)
C29 C30 C31 C36 0.8(9)
C29 C30 C31 C32 -179.8(6)
C30 C31 C32 C33 -178.7(6)
C36 C31 C32 C33 0.7(8)
C31 C32 C33 C34 -1.0(9)
C32 C33 C34 C37 177.2(6)
C32 C33 C34 C35 -0.9(8)
C39 N6 C35 C34 -1.9(8)
Dy1 N6 C35 C34 173.3(4)
C39 N6 C35 C36 175.3(5)
Dy1 N6 C35 C36 -9.5(7)
C37 C34 C35 N6 2.0(8)
C33 C34 C35 N6 -179.8(5)
C37 C34 C35 C36 -175.2(5)
C33 C34 C35 C36 3.1(8)
C28 N7 C36 C31 -1.1(8)
Dy1 N7 C36 C31 -170.2(4)
C28 N7 C36 C35 178.2(5)
Dy1 N7 C36 C35 9.1(6)
C30 C31 C36 N7 0.2(8)
C32 C31 C36 N7 -179.3(5)
C30 C31 C36 C35 -179.1(5)
C32 C31 C36 C35 1.5(8)
N6 C35 C36 N7 0.0(7)
C34 C35 C36 N7 177.3(5)
N6 C35 C36 C31 179.3(5)
C34 C35 C36 C31 -3.4(8)
C35 C34 C37 C38 -1.0(8)
C33 C34 C37 C38 -179.2(5)
C34 C37 C38 C39 0.1(9)
C35 N6 C39 C38 0.9(8)
Dy1 N6 C39 C38 -174.4(4)
C35 N6 C39 C40 -175.1(5)
Dy1 N6 C39 C40 9.6(6)
C37 C38 C39 N6 -0.1(9)
C37 C38 C39 C40 175.3(5)
Dy1 O3 C40 N5 145.1(5)
Dy1 O3 C40 C39 -36.5(7)
C41 N5 C40 O3 3.0(10)
C41 N5 C40 C39 -175.5(6)
N6 C39 C40 O3 17.0(8)
C38 C39 C40 O3 -158.7(6)
N6 C39 C40 N5 -164.5(5)
C38 C39 C40 N5 19.8(9)
C40 N5 C41 C42 -96.3(9)
N5 C41 C42 C43 -62.6(10)
C41 C42 C43 C44 -171.7(9)
